data_4029988
loop_
_publ_author_name
'Okamoto, Noriko'
'Sueda, Takuya'
'Yanada, Reiko'

_publ_section_title
;
 Bi(OTf)3-Catalyzed Tandem Meyer-Schuster Rearrangement and 1,4-Addition
 to the Resulting Vinyl Ketone.
;
_journal_issue 20
_journal_name_full 'The Journal of organic chemistry'
_journal_page_first 9854
_journal_page_last 9859
_journal_paper_doi 10.1021/jo5017663
_journal_volume 79
_journal_year 2014
_chemical_formula_moiety 'C20 H20 O4'
_chemical_formula_sum 'C20 H20 O4'
_chemical_formula_weight 324.38
_space_group_IT_number 14
_symmetry_cell_setting monoclinic
_symmetry_Int_Tables_number 14
_symmetry_space_group_name_Hall '-P 2ybc'
_symmetry_space_group_name_H-M 'P 1 21/c 1'
_atom_sites_solution_hydrogens geom
_atom_sites_solution_primary direct
_atom_sites_solution_secondary difmap
_cell_angle_alpha 90.0000
_cell_angle_beta 101.421(16)
_cell_angle_gamma 90.0000
_cell_formula_units_Z 4
_cell_length_a 18.637(4)
_cell_length_b 7.6745(16)
_cell_length_c 11.725(3)
_cell_measurement_reflns_used 14586
_cell_measurement_temperature 113
_cell_measurement_theta_max 68.34
_cell_measurement_theta_min 3.85
_cell_volume 1643.8(7)
_computing_cell_refinement 'RAPID AUTO'
_computing_data_collection 'RAPID AUTO (Rigaku, ????)'
_computing_data_reduction 'RAPID AUTO'
_computing_molecular_graphics 'CrystalStructure 4.0'
_computing_publication_material 'CrystalStructure 4.0 (Rigaku, 2010)'
_computing_structure_refinement 'CRYSTALS (Carruthers, et al., 1999)'
_computing_structure_solution 'Il Milione (Burla, et al., 2007)'
_diffrn_ambient_temperature 113
_diffrn_detector_area_resol_mean 10.000
_diffrn_measured_fraction_theta_full 0.945
_diffrn_measured_fraction_theta_max 0.945
_diffrn_measurement_device_type 'Rigaku R-AXIS RAPID'
_diffrn_measurement_method \w
_diffrn_radiation_type 'Cu K\a'
_diffrn_radiation_wavelength 1.54187
_diffrn_reflns_av_R_equivalents 0.0304
_diffrn_reflns_limit_h_max 21
_diffrn_reflns_limit_h_min -22
_diffrn_reflns_limit_k_max 9
_diffrn_reflns_limit_k_min -9
_diffrn_reflns_limit_l_max 11
_diffrn_reflns_limit_l_min -12
_diffrn_reflns_number 14758
_diffrn_reflns_theta_full 68.23
_diffrn_reflns_theta_max 68.23
_diffrn_standards_number 0
_exptl_absorpt_coefficient_mu 0.738
_exptl_absorpt_correction_T_max 0.929
_exptl_absorpt_correction_T_min 0.668
_exptl_absorpt_correction_type multi-scan
_exptl_absorpt_process_details 'ABSCOR (Rigaku, 1995)'
_exptl_crystal_colour colorless
_exptl_crystal_density_diffrn 1.311
_exptl_crystal_density_method 'not measured'
_exptl_crystal_description block
_exptl_crystal_F_000 688.00
_exptl_crystal_size_max 0.200
_exptl_crystal_size_mid 0.100
_exptl_crystal_size_min 0.100
_refine_diff_density_max 0.241
_refine_diff_density_min -0.235
_refine_ls_extinction_method none
_refine_ls_goodness_of_fit_ref 1.034
_refine_ls_hydrogen_treatment constr
_refine_ls_number_parameters 237
_refine_ls_number_reflns 2791
_refine_ls_R_factor_gt 0.0421
_refine_ls_shift/su_max 0.100
_refine_ls_structure_factor_coef F
_refine_ls_weighting_details
;
    Chebychev polynomial with 3 parameters (Carruthers & Watkin, 1979)
    66.6594    85.0929    19.0744
;
_refine_ls_weighting_scheme calc
_refine_ls_wR_factor_ref 0.0717
_reflns_number_gt 2520
_reflns_number_total 2791
_reflns_threshold_expression F>2.0\s(F)
_cod_data_source_file jo5017663_si_001.cif
_cod_data_source_block 130909yanada-okamoto
_cod_depositor_comments 'Adding full bibliography for 4029988.cif.'
_cod_original_cell_volume 1643.9(7)
_cod_database_code 4029988

loop_
_symmetry_equiv_pos_site_id
_symmetry_equiv_pos_as_xyz
1 +X,+Y,+Z
2 -X,1/2+Y,1/2-Z
3 -X,-Y,-Z
4 +X,1/2-Y,1/2+Z

loop_
_atom_site_label
_atom_site_type_symbol
_atom_site_fract_x
_atom_site_fract_y
_atom_site_fract_z
_atom_site_U_iso_or_equiv
_atom_site_adp_type
_atom_site_occupancy
_atom_site_symmetry_multiplicity
_atom_site_calc_flag
_atom_site_refinement_flags
O1 O -0.08147(5) 0.15146(15) 0.41936(10) 0.0269(3) Uani 1.0 4 d .
O2 O 0.75500(6) 0.40265(15) 0.59898(10) 0.0293(4) Uani 1.0 4 d .
O3 O 0.20046(6) 0.10706(17) 0.20501(10) 0.0326(4) Uani 1.0 4 d .
O4 O 0.45165(6) 0.32229(17) 0.25188(10) 0.0328(4) Uani 1.0 4 d .
C1 C 0.54109(8) 0.31826(19) 0.42593(13) 0.0226(4) Uani 1.0 4 d .
C2 C 0.19941(8) 0.13622(19) 0.30763(14) 0.0225(5) Uani 1.0 4 d .
C3 C 0.56016(8) 0.2811(2) 0.54447(14) 0.0243(4) Uani 1.0 4 d .
C4 C 0.68416(8) 0.3709(2) 0.54756(14) 0.0232(4) Uani 1.0 4 d .
C5 C -0.01216(8) 0.15691(19) 0.39929(13) 0.0213(4) Uani 1.0 4 d .
C6 C 0.59478(8) 0.3857(2) 0.36996(14) 0.0234(4) Uani 1.0 4 d .
C7 C 0.12749(8) 0.14505(19) 0.34495(14) 0.0213(4) Uani 1.0 4 d .
C8 C 0.40738(8) 0.2248(2) 0.41884(13) 0.0232(4) Uani 1.0 4 d .
C9 C 0.33326(8) 0.2115(2) 0.33799(14) 0.0247(5) Uani 1.0 4 d .
C10 C 0.06943(8) 0.0476(2) 0.28131(14) 0.0238(4) Uani 1.0 4 d .
C11 C 0.46570(8) 0.2917(2) 0.35650(14) 0.0236(5) Uani 1.0 4 d .
C12 C 0.04458(8) 0.2561(2) 0.46324(14) 0.0235(4) Uani 1.0 4 d .
C13 C 0.63153(8) 0.3073(2) 0.60561(14) 0.0256(5) Uani 1.0 4 d .
C14 C 0.27025(8) 0.15611(19) 0.39298(14) 0.0228(4) Uani 1.0 4 d .
C15 C 0.66570(8) 0.4118(2) 0.42913(14) 0.0250(5) Uani 1.0 4 d .
C16 C 0.11387(8) 0.24855(19) 0.43609(14) 0.0235(4) Uani 1.0 4 d .
C17 C 0.27598(8) 0.1126(3) 0.50441(15) 0.0308(5) Uani 1.0 4 d .
C18 C 0.00106(8) 0.0512(2) 0.30833(14) 0.0245(4) Uani 1.0 4 d .
C19 C 0.77758(9) 0.3580(3) 0.71945(16) 0.0357(5) Uani 1.0 4 d .
C20 C -0.10174(9) 0.2710(3) 0.50068(15) 0.0292(5) Uani 1.0 4 d .
H1 H 0.5248 0.2378 0.5829 0.0298 Uiso 1.0 4 calc R
H2 H 0.5825 0.4127 0.2912 0.0282 Uiso 1.0 4 calc R
H3 H 0.0775 -0.0210 0.2196 0.0282 Uiso 1.0 4 calc R
H4 H 0.0360 0.3265 0.5237 0.0277 Uiso 1.0 4 calc R
H5 H 0.6439 0.2828 0.6848 0.0307 Uiso 1.0 4 calc R
H6 H 0.7011 0.4561 0.3912 0.0307 Uiso 1.0 4 calc R
H7 H 0.1518 0.3130 0.4798 0.0276 Uiso 1.0 4 calc R
H8 H -0.0366 -0.0157 0.2660 0.0282 Uiso 1.0 4 calc R
H9 H 0.7531 0.4320 0.7657 0.0413 Uiso 1.0 4 calc R
H10 H 0.7649 0.2387 0.7303 0.0417 Uiso 1.0 4 calc R
H11 H 0.8296 0.3725 0.7431 0.0419 Uiso 1.0 4 calc R
H12 H -0.1508 0.2462 0.5100 0.0362 Uiso 1.0 4 calc R
H13 H -0.0688 0.2598 0.5744 0.0360 Uiso 1.0 4 calc R
H14 H -0.0995 0.3877 0.4721 0.0366 Uiso 1.0 4 calc R
H15 H 0.4030 0.3044 0.4814 0.0277 Uiso 1.0 4 calc R
H16 H 0.4213 0.1104 0.4509 0.0280 Uiso 1.0 4 calc R
H17 H 0.3214 0.3247 0.3024 0.0294 Uiso 1.0 4 calc R
H18 H 0.3375 0.1268 0.2783 0.0297 Uiso 1.0 4 calc R
H19 H 0.2355 0.0687 0.5303 0.0362 Uiso 1.0 4 calc R
H20 H 0.3204 0.1259 0.5563 0.0369 Uiso 1.0 4 calc R

loop_
_atom_site_aniso_label
_atom_site_aniso_U_11
_atom_site_aniso_U_22
_atom_site_aniso_U_33
_atom_site_aniso_U_12
_atom_site_aniso_U_13
_atom_site_aniso_U_23
O1 0.0177(6) 0.0318(6) 0.0312(7) 0.0011(5) 0.0048(5) -0.0038(5)
O2 0.0194(6) 0.0403(7) 0.0272(7) 0.0006(5) 0.0024(5) 0.0019(5)
O3 0.0245(6) 0.0491(8) 0.0245(8) 0.0001(5) 0.0052(5) -0.0029(5)
O4 0.0261(6) 0.0519(8) 0.0205(8) -0.0048(5) 0.0048(5) -0.0018(5)
C1 0.0216(8) 0.0234(8) 0.0238(10) 0.0019(6) 0.0067(6) -0.0029(6)
C2 0.0241(8) 0.0221(8) 0.0215(10) 0.0011(6) 0.0048(6) -0.0003(6)
C3 0.0218(8) 0.0281(8) 0.0245(9) -0.0006(6) 0.0082(6) 0.0019(6)
C4 0.0179(7) 0.0249(8) 0.0266(10) 0.0030(6) 0.0038(6) -0.0022(6)
C5 0.0174(7) 0.0242(8) 0.0218(9) 0.0021(6) 0.0029(6) 0.0050(6)
C6 0.0238(8) 0.0297(8) 0.0175(9) 0.0011(6) 0.0061(6) -0.0022(6)
C7 0.0201(7) 0.0218(7) 0.0214(9) 0.0015(6) 0.0027(6) 0.0025(6)
C8 0.0196(8) 0.0271(8) 0.0234(9) 0.0004(6) 0.0056(6) -0.0026(6)
C9 0.0210(8) 0.0299(9) 0.0233(9) -0.0003(6) 0.0044(6) -0.0040(6)
C10 0.0238(8) 0.0265(8) 0.0197(9) 0.0023(6) 0.0010(6) -0.0027(6)
C11 0.0220(8) 0.0258(8) 0.0239(10) 0.0023(6) 0.0062(6) -0.0041(6)
C12 0.0254(8) 0.0241(8) 0.0210(9) 0.0001(6) 0.0045(6) -0.0024(6)
C13 0.0258(8) 0.0295(8) 0.0215(9) 0.0028(6) 0.0049(6) 0.0024(6)
C14 0.0190(7) 0.0227(8) 0.0265(10) 0.0007(6) 0.0042(6) -0.0022(6)
C15 0.0215(8) 0.0309(8) 0.0245(10) -0.0002(6) 0.0093(6) -0.0006(7)
C16 0.0210(8) 0.0234(8) 0.0249(9) -0.0031(6) 0.0018(6) -0.0008(6)
C17 0.0201(8) 0.0437(10) 0.0279(11) -0.0028(7) 0.0027(7) 0.0050(7)
C18 0.0195(7) 0.0270(8) 0.0245(9) -0.0018(6) -0.0018(6) -0.0025(6)
C19 0.0263(9) 0.0492(11) 0.0284(11) 0.0038(8) -0.0024(7) 0.0028(8)
C20 0.0278(8) 0.0309(9) 0.0319(11) 0.0034(7) 0.0133(7) 0.0032(7)

loop_
_atom_type_symbol
_atom_type_description
_atom_type_scat_dispersion_real
_atom_type_scat_dispersion_imag
_atom_type_scat_source
C C 0.0181 0.0091
;
International Tables for Crystallography
(1992, Vol. C, Tables 4.2.6.8 and 6.1.1.4)
;
H H 0.0000 0.0000
;
International Tables for Crystallography
(1992, Vol. C, Table 6.1.1.4)
;
O O 0.0492 0.0322
;
International Tables for Crystallography
(1992, Vol. C, Tables 4.2.6.8 and 6.1.1.4)
;

loop_
_geom_angle_atom_site_label_1
_geom_angle_atom_site_label_2
_geom_angle_atom_site_label_3
_geom_angle
_geom_angle_publ_flag
C5 O1 C20 118.85(12) yes
C4 O2 C19 117.62(14) yes
C3 C1 C6 118.57(13) yes
C3 C1 C11 122.87(15) yes
C6 C1 C11 118.56(14) yes
O3 C2 C7 119.04(13) yes
O3 C2 C14 119.35(15) yes
C7 C2 C14 121.58(15) yes
C1 C3 C13 120.78(16) yes
O2 C4 C13 124.30(15) yes
O2 C4 C15 115.22(15) yes
C13 C4 C15 120.45(14) yes
O1 C5 C12 124.70(15) yes
O1 C5 C18 115.52(13) yes
C12 C5 C18 119.77(15) yes
C1 C6 C15 121.34(15) yes
C2 C7 C10 117.58(15) yes
C2 C7 C16 124.14(13) yes
C10 C7 C16 118.24(15) yes
C9 C8 C11 111.90(13) yes
C8 C9 C14 116.21(14) yes
C7 C10 C18 121.32(16) yes
O4 C11 C1 120.78(15) yes
O4 C11 C8 121.10(13) yes
C1 C11 C8 118.12(14) yes
C5 C12 C16 119.59(15) yes
C3 C13 C4 119.54(15) yes
C2 C14 C9 113.63(14) yes
C2 C14 C17 121.23(15) yes
C9 C14 C17 124.88(14) yes
C4 C15 C6 119.30(16) yes
C7 C16 C12 121.13(14) yes
C5 C18 C10 119.94(14) yes
C1 C3 H1 119.362 no
C13 C3 H1 119.856 no
C1 C6 H2 119.358 no
C15 C6 H2 119.298 no
C9 C8 H15 108.218 no
C9 C8 H16 108.841 no
C11 C8 H15 109.030 no
C11 C8 H16 109.323 no
H15 C8 H16 109.498 no
C8 C9 H17 108.095 no
C8 C9 H18 107.594 no
C14 C9 H17 107.840 no
C14 C9 H18 107.499 no
H17 C9 H18 109.490 no
C7 C10 H3 119.306 no
C18 C10 H3 119.377 no
C5 C12 H4 119.985 no
C16 C12 H4 120.426 no
C3 C13 H5 120.375 no
C4 C13 H5 120.088 no
C4 C15 H6 119.888 no
C6 C15 H6 120.813 no
C7 C16 H7 119.444 no
C12 C16 H7 119.422 no
C14 C17 H19 119.886 no
C14 C17 H20 120.119 no
H19 C17 H20 119.996 no
C5 C18 H8 119.920 no
C10 C18 H8 120.140 no
O2 C19 H9 109.601 no
O2 C19 H10 109.064 no
O2 C19 H11 109.831 no
H9 C19 H10 109.445 no
H9 C19 H11 109.446 no
H10 C19 H11 109.439 no
O1 C20 H12 109.420 no
O1 C20 H13 109.756 no
O1 C20 H14 109.324 no
H12 C20 H13 109.445 no
H12 C20 H14 109.438 no
H13 C20 H14 109.444 no

loop_
_geom_bond_atom_site_label_1
_geom_bond_atom_site_label_2
_geom_bond_distance
_geom_bond_publ_flag
O1 C5 1.3587(19) yes
O1 C20 1.427(3) yes
O2 C4 1.3605(18) yes
O2 C19 1.433(3) yes
O3 C2 1.228(2) yes
O4 C11 1.225(2) yes
C1 C3 1.394(3) yes
C1 C6 1.400(3) yes
C1 C11 1.492(2) yes
C2 C7 1.492(3) yes
C2 C14 1.498(2) yes
C3 C13 1.395(2) yes
C4 C13 1.389(3) yes
C4 C15 1.399(3) yes
C5 C12 1.395(2) yes
C5 C18 1.400(3) yes
C6 C15 1.380(2) yes
C7 C10 1.403(2) yes
C7 C16 1.395(3) yes
C8 C9 1.516(2) yes
C8 C11 1.515(3) yes
C9 C14 1.509(3) yes
C10 C18 1.373(3) yes
C12 C16 1.391(3) yes
C14 C17 1.332(3) yes
C3 H1 0.930 no
C6 H2 0.930 no
C8 H15 0.970 no
C8 H16 0.970 no
C9 H17 0.970 no
C9 H18 0.970 no
C10 H3 0.930 no
C12 H4 0.930 no
C13 H5 0.930 no
C15 H6 0.930 no
C16 H7 0.930 no
C17 H19 0.930 no
C17 H20 0.930 no
C18 H8 0.930 no
C19 H9 0.960 no
C19 H10 0.960 no
C19 H11 0.960 no
C20 H12 0.960 no
C20 H13 0.960 no
C20 H14 0.960 no

loop_
_geom_contact_atom_site_label_1
_geom_contact_atom_site_label_2
_geom_contact_distance
_geom_contact_publ_flag
_geom_contact_site_symmetry_2
O3 C9 2.7698(19) no .
O3 C10 2.800(2) no .
O3 C16 3.586(3) no .
O3 C17 3.514(3) no .
O4 C6 2.7941(19) no .
O4 C9 2.737(3) no .
C1 C4 2.793(2) no .
C3 C8 2.967(2) no .
C3 C15 2.785(3) no .
C5 C7 2.801(3) no .
C6 C13 2.778(3) no .
C7 C17 3.028(2) no .
C8 C17 2.953(3) no .
C10 C12 2.778(3) no .
C12 C20 2.849(3) no .
C13 C19 2.811(3) no .
C14 C16 3.136(3) no .
C16 C17 3.146(3) no .
C16 C18 2.777(2) no .
O1 C5 3.4202(19) no 3_556
O1 C12 3.431(2) no 3_556
O1 C19 3.156(2) no 4_454
O2 C9 3.536(2) no 3_666
O2 C14 3.423(2) no 3_666
O2 C20 3.271(3) no 1_655
O3 C15 3.535(3) no 2_645
O3 C16 3.429(2) no 4_554
O4 C3 3.547(3) no 4_554
C3 O4 3.547(3) no 4_555
C3 C11 3.543(3) no 3_666
C4 C9 3.514(3) no 3_666
C5 O1 3.4202(19) no 3_556
C5 C5 3.341(3) no 3_556
C9 O2 3.536(2) no 3_666
C9 C4 3.514(3) no 3_666
C10 C20 3.502(3) no 3_556
C11 C3 3.543(3) no 3_666
C12 O1 3.431(2) no 3_556
C14 O2 3.423(2) no 3_666
C15 O3 3.535(3) no 2_655
C16 O3 3.429(2) no 4_555
C19 O1 3.156(2) no 4_655
C20 O2 3.271(3) no 1_455
C20 C10 3.502(3) no 3_556
O1 H4 2.6515 no .
O1 H8 2.4851 no .
O2 H5 2.6409 no .
O2 H6 2.4783 no .
O3 H3 2.5311 no .
O3 H17 2.8562 no .
O3 H18 2.5323 no .
O4 H2 2.4896 no .
O4 H15 3.0075 no .
O4 H16 2.9884 no .
O4 H17 2.6100 no .
O4 H18 2.6711 no .
C1 H5 3.2635 no .
C1 H6 3.2648 no .
C1 H15 2.7777 no .
C1 H16 2.8055 no .
C2 H3 2.5996 no .
C2 H7 2.7227 no .
C2 H17 2.7061 no .
C2 H18 2.6637 no .
C2 H19 2.6158 no .
C2 H20 3.3142 no .
C3 H2 3.2411 no .
C3 H15 2.8803 no .
C3 H16 2.9139 no .
C4 H1 3.2439 no .
C4 H2 3.2362 no .
C4 H9 2.6668 no .
C4 H10 2.5706 no .
C4 H11 3.1843 no .
C5 H3 3.2379 no .
C5 H7 3.2444 no .
C5 H12 3.1865 no .
C5 H13 2.6105 no .
C5 H14 2.6578 no .
C6 H1 3.2419 no .
C7 H4 3.2641 no .
C7 H8 3.2573 no .
C7 H19 2.7180 no .
C8 H1 2.6135 no .
C8 H20 2.6147 no .
C9 H19 3.3513 no .
C9 H20 2.6987 no .
C10 H7 3.2422 no .
C11 H1 2.6964 no .
C11 H2 2.6172 no .
C11 H17 2.6499 no .
C11 H18 2.6993 no .
C12 H8 3.2561 no .
C12 H13 2.6941 no .
C12 H14 2.8896 no .
C13 H6 3.2551 no .
C13 H9 2.8092 no .
C13 H10 2.6751 no .
C14 H7 2.8718 no .
C14 H15 2.7346 no .
C14 H16 2.7851 no .
C15 H5 3.2577 no .
C16 H3 3.2402 no .
C16 H19 2.6969 no .
C17 H7 2.7454 no .
C17 H15 2.8461 no .
C17 H16 2.8995 no .
C17 H17 3.1260 no .
C17 H18 3.0919 no .
C18 H4 3.2573 no .
C19 H5 2.5118 no .
C20 H4 2.5627 no .
H1 H5 2.3282 no .
H1 H15 2.3993 no .
H1 H16 2.4265 no .
H2 H6 2.3118 no .
H3 H8 2.2961 no .
H4 H7 2.3190 no .
H4 H12 3.5063 no .
H4 H13 2.2114 no .
H4 H14 2.5206 no .
H5 H9 2.3653 no .
H5 H10 2.2394 no .
H5 H11 3.4620 no .
H7 H19 2.4354 no .
H7 H20 3.4080 no .
H15 H17 2.3403 no .
H15 H18 2.8050 no .
H15 H20 2.3575 no .
H16 H17 2.8145 no .
H16 H18 2.3027 no .
H16 H20 2.4503 no .
H17 H20 3.3483 no .
H18 H20 3.3374 no .
O1 H3 3.0049 no 2_555
O1 H9 3.3105 no 4_454
O1 H10 3.3624 no 4_454
O1 H11 2.3870 no 4_454
O1 H19 3.4811 no 3_556
O2 H7 3.0440 no 3_666
O2 H12 2.5183 no 1_655
O2 H13 3.5273 no 1_655
O2 H14 3.3436 no 1_655
O2 H17 2.8973 no 3_666
O3 H4 3.4056 no 4_554
O3 H6 2.6079 no 2_645
O3 H7 2.6871 no 4_554
O3 H10 2.8000 no 3_656
O3 H14 3.0238 no 2_545
O3 H19 3.3680 no 4_554
O4 H1 2.6586 no 4_554
O4 H2 3.2268 no 2_645
O4 H15 3.2693 no 4_554
O4 H16 3.5005 no 4_554
O4 H20 3.0304 no 4_554
C1 H15 3.1945 no 3_666
C2 H6 3.5351 no 2_645
C2 H9 3.5779 no 3_666
C2 H10 3.0061 no 3_656
C3 H2 3.2058 no 4_555
C3 H15 3.2809 no 3_666
C3 H16 3.0232 no 3_656
C4 H12 3.3336 no 1_655
C4 H15 2.9580 no 3_666
C4 H17 2.9386 no 3_666
C5 H3 2.9772 no 2_555
C5 H8 3.4044 no 2_555
C5 H11 3.1571 no 4_454
C5 H13 3.5236 no 3_556
C6 H1 3.4919 no 4_554
C6 H5 2.8302 no 4_554
C6 H15 2.9445 no 3_666
C6 H18 2.9848 no 2_655
C7 H8 3.2353 no 2_555
C7 H12 3.4360 no 3_556
C7 H13 3.4861 no 3_556
C8 H2 3.4665 no 2_645
C9 H2 3.3103 no 2_645
C9 H6 3.2855 no 2_645
C9 H9 3.2830 no 3_666
C9 H20 3.4945 no 4_554
C10 H4 3.1151 no 4_554
C10 H8 3.4324 no 2_555
C10 H12 3.4496 no 3_556
C10 H13 2.9039 no 3_556
C10 H13 3.4975 no 4_554
C10 H14 3.3628 no 2_545
C11 H1 3.5997 no 4_554
C11 H2 3.4131 no 2_645
C12 H3 3.2813 no 2_555
C12 H3 3.5800 no 4_555
C12 H4 3.5544 no 3_566
C12 H8 3.1867 no 2_555
C12 H14 2.9648 no 3_566
C13 H2 3.0342 no 4_555
C13 H15 3.1745 no 3_666
C13 H16 3.3798 no 3_656
C13 H17 3.0876 no 3_666
C14 H10 3.3654 no 3_656
C15 H5 3.1847 no 4_554
C15 H10 3.4491 no 4_554
C15 H12 3.5959 no 1_655
C15 H15 2.8322 no 3_666
C15 H18 2.9300 no 2_655
C15 H20 3.5594 no 3_666
C16 H8 3.0999 no 2_555
C16 H14 3.0230 no 3_566
C17 H6 3.5252 no 3_666
C17 H9 3.1720 no 2_646
C17 H12 3.5921 no 3_556
C17 H17 3.4619 no 4_555
C18 H3 3.5830 no 2_555
C18 H8 3.5316 no 2_555
C18 H11 3.1898 no 4_454
C18 H13 2.9145 no 3_556
C18 H13 3.1473 no 4_554
C19 H12 3.1387 no 1_655
C19 H12 3.4966 no 4_655
C19 H17 3.0349 no 3_666
C19 H19 3.4011 no 2_656
C20 H3 3.1448 no 2_555
C20 H4 3.3566 no 3_566
C20 H7 3.3470 no 3_566
C20 H11 3.4301 no 1_455
C20 H11 3.2316 no 4_454
C20 H19 3.5759 no 3_556
H1 O4 2.6586 no 4_555
H1 C6 3.4919 no 4_555
H1 C11 3.5997 no 4_555
H1 H2 2.7237 no 4_555
H1 H16 2.9090 no 3_656
H2 O4 3.2268 no 2_655
H2 C3 3.2058 no 4_554
H2 C8 3.4665 no 2_655
H2 C9 3.3103 no 2_655
H2 C11 3.4131 no 2_655
H2 C13 3.0342 no 4_554
H2 H1 2.7237 no 4_554
H2 H5 2.3834 no 4_554
H2 H15 3.4079 no 3_666
H2 H16 3.2061 no 2_655
H2 H18 2.4632 no 2_655
H3 O1 3.0049 no 2_545
H3 C5 2.9772 no 2_545
H3 C12 3.2813 no 2_545
H3 C12 3.5800 no 4_554
H3 C18 3.5830 no 2_545
H3 C20 3.1448 no 2_545
H3 H4 3.4041 no 2_545
H3 H4 2.7205 no 4_554
H3 H10 3.3293 no 3_656
H3 H11 3.1897 no 3_656
H3 H13 3.0611 no 3_556
H3 H13 3.5366 no 4_554
H3 H14 2.4658 no 2_545
H4 O3 3.4056 no 4_555
H4 C10 3.1151 no 4_555
H4 C12 3.5544 no 3_566
H4 C20 3.3566 no 3_566
H4 H3 3.4041 no 2_555
H4 H3 2.7205 no 4_555
H4 H4 2.9840 no 3_566
H4 H8 3.4293 no 3_556
H4 H13 3.4723 no 3_566
H4 H14 2.4885 no 3_566
H5 C6 2.8302 no 4_555
H5 C15 3.1847 no 4_555
H5 H2 2.3834 no 4_555
H5 H6 3.0559 no 4_555
H5 H16 3.5135 no 3_656
H5 H17 3.0780 no 3_666
H5 H18 3.1834 no 3_656
H6 O3 2.6079 no 2_655
H6 C2 3.5351 no 2_655
H6 C9 3.2855 no 2_655
H6 C17 3.5252 no 3_666
H6 H5 3.0559 no 4_554
H6 H7 3.3609 no 3_666
H6 H9 3.5421 no 4_554
H6 H10 2.8462 no 4_554
H6 H12 3.2612 no 1_655
H6 H15 3.2443 no 3_666
H6 H17 3.5995 no 2_655
H6 H18 2.3700 no 2_655
H6 H20 3.3054 no 3_666
H7 O2 3.0440 no 3_666
H7 O3 2.6871 no 4_555
H7 C20 3.3470 no 3_566
H7 H6 3.3609 no 3_666
H7 H8 3.4924 no 2_555
H7 H12 3.3850 no 3_566
H7 H14 2.6008 no 3_566
H8 C5 3.4044 no 2_545
H8 C7 3.2353 no 2_545
H8 C10 3.4324 no 2_545
H8 C12 3.1867 no 2_545
H8 C16 3.0999 no 2_545
H8 C18 3.5316 no 2_545
H8 H4 3.4293 no 3_556
H8 H7 3.4924 no 2_545
H8 H11 2.6901 no 4_454
H8 H13 3.0681 no 3_556
H8 H13 2.9542 no 4_554
H8 H14 3.5512 no 4_554
H9 O1 3.3105 no 4_655
H9 C2 3.5779 no 3_666
H9 C9 3.2830 no 3_666
H9 C17 3.1720 no 2_656
H9 H6 3.5421 no 4_555
H9 H12 3.3545 no 4_655
H9 H17 2.3693 no 3_666
H9 H19 2.5821 no 2_656
H9 H20 3.0955 no 2_656
H10 O1 3.3624 no 4_655
H10 O3 2.8000 no 3_656
H10 C2 3.0061 no 3_656
H10 C14 3.3654 no 3_656
H10 C15 3.4491 no 4_555
H10 H3 3.3293 no 3_656
H10 H6 2.8462 no 4_555
H10 H12 3.2793 no 1_655
H10 H12 3.3460 no 4_655
H10 H14 3.5398 no 4_655
H10 H18 3.3835 no 3_656
H11 O1 2.3870 no 4_655
H11 C5 3.1571 no 4_655
H11 C18 3.1898 no 4_655
H11 C20 3.4301 no 1_655
H11 C20 3.2316 no 4_655
H11 H3 3.1897 no 3_656
H11 H8 2.6901 no 4_655
H11 H12 2.9902 no 1_655
H11 H12 3.2100 no 4_655
H11 H13 3.1190 no 1_655
H11 H14 3.3975 no 4_655
H11 H19 3.4749 no 2_656
H12 O2 2.5183 no 1_455
H12 C4 3.3336 no 1_455
H12 C7 3.4360 no 3_556
H12 C10 3.4496 no 3_556
H12 C15 3.5959 no 1_455
H12 C17 3.5921 no 3_556
H12 C19 3.1387 no 1_455
H12 C19 3.4966 no 4_454
H12 H6 3.2612 no 1_455
H12 H7 3.3850 no 3_566
H12 H9 3.3545 no 4_454
H12 H10 3.2793 no 1_455
H12 H10 3.3460 no 4_454
H12 H11 2.9902 no 1_455
H12 H11 3.2100 no 4_454
H12 H19 2.8751 no 3_556
H13 O2 3.5273 no 1_455
H13 C5 3.5236 no 3_556
H13 C7 3.4861 no 3_556
H13 C10 2.9039 no 3_556
H13 C10 3.4975 no 4_555
H13 C18 2.9145 no 3_556
H13 C18 3.1473 no 4_555
H13 H3 3.0611 no 3_556
H13 H3 3.5366 no 4_555
H13 H4 3.4723 no 3_566
H13 H8 3.0681 no 3_556
H13 H8 2.9542 no 4_555
H13 H11 3.1190 no 1_455
H14 O2 3.3436 no 1_455
H14 O3 3.0238 no 2_555
H14 C10 3.3628 no 2_555
H14 C12 2.9648 no 3_566
H14 C16 3.0230 no 3_566
H14 H3 2.4658 no 2_555
H14 H4 2.4885 no 3_566
H14 H7 2.6008 no 3_566
H14 H8 3.5512 no 4_555
H14 H10 3.5398 no 4_454
H14 H11 3.3975 no 4_454
H15 O4 3.2693 no 4_555
H15 C1 3.1945 no 3_666
H15 C3 3.2809 no 3_666
H15 C4 2.9580 no 3_666
H15 C6 2.9445 no 3_666
H15 C13 3.1745 no 3_666
H15 C15 2.8322 no 3_666
H15 H2 3.4079 no 3_666
H15 H6 3.2443 no 3_666
H16 O4 3.5005 no 4_555
H16 C3 3.0232 no 3_656
H16 C13 3.3798 no 3_656
H16 H1 2.9090 no 3_656
H16 H2 3.2061 no 2_645
H16 H5 3.5135 no 3_656
H16 H16 3.3846 no 3_656
H17 O2 2.8973 no 3_666
H17 C4 2.9386 no 3_666
H17 C13 3.0876 no 3_666
H17 C17 3.4619 no 4_554
H17 C19 3.0349 no 3_666
H17 H5 3.0780 no 3_666
H17 H6 3.5995 no 2_645
H17 H9 2.3693 no 3_666
H17 H19 3.3745 no 4_554
H17 H20 2.9071 no 4_554
H18 C6 2.9848 no 2_645
H18 C15 2.9300 no 2_645
H18 H2 2.4632 no 2_645
H18 H5 3.1834 no 3_656
H18 H6 2.3700 no 2_645
H18 H10 3.3835 no 3_656
H18 H20 3.1857 no 4_554
H19 O1 3.4811 no 3_556
H19 O3 3.3680 no 4_555
H19 C19 3.4011 no 2_646
H19 C20 3.5759 no 3_556
H19 H9 2.5821 no 2_646
H19 H11 3.4749 no 2_646
H19 H12 2.8751 no 3_556
H19 H17 3.3745 no 4_555
H20 O4 3.0304 no 4_555
H20 C9 3.4945 no 4_555
H20 C15 3.5594 no 3_666
H20 H6 3.3054 no 3_666
H20 H9 3.0955 no 2_646
H20 H17 2.9071 no 4_555
H20 H18 3.1857 no 4_555

loop_
_geom_torsion_atom_site_label_1
_geom_torsion_atom_site_label_2
_geom_torsion_atom_site_label_3
_geom_torsion_atom_site_label_4
_geom_torsion
_geom_torsion_publ_flag
C20 O1 C5 C12 8.7(2) no
C20 O1 C5 C18 -172.37(12) no
C19 O2 C4 C13 3.7(3) no
C19 O2 C4 C15 -178.06(13) no
C3 C1 C6 C15 1.5(3) no
C6 C1 C3 C13 -1.2(3) no
C3 C1 C11 O4 -178.31(14) no
C3 C1 C11 C8 1.2(2) no
C11 C1 C3 C13 179.68(13) no
C6 C1 C11 O4 2.6(3) no
C6 C1 C11 C8 -177.87(12) no
C11 C1 C6 C15 -179.40(13) no
O3 C2 C7 C10 28.2(2) no
O3 C2 C7 C16 -149.42(14) no
O3 C2 C14 C9 24.12(19) no
O3 C2 C14 C17 -150.32(14) no
C7 C2 C14 C9 -157.96(12) no
C7 C2 C14 C17 27.6(2) no
C14 C2 C7 C10 -149.72(13) no
C14 C2 C7 C16 32.7(2) no
C1 C3 C13 C4 -0.1(3) no
O2 C4 C13 C3 179.33(13) no
O2 C4 C15 C6 -179.27(12) no
C13 C4 C15 C6 -1.0(3) no
C15 C4 C13 C3 1.2(3) no
O1 C5 C12 C16 178.72(12) no
O1 C5 C18 C10 -179.94(12) no
C12 C5 C18 C10 -1.0(3) no
C18 C5 C12 C16 -0.1(3) no
C1 C6 C15 C4 -0.4(3) no
C2 C7 C10 C18 -178.62(12) no
C2 C7 C16 C12 177.32(13) no
C10 C7 C16 C12 -0.3(3) no
C16 C7 C10 C18 -0.9(3) no
C9 C8 C11 O4 -2.8(2) no
C9 C8 C11 C1 177.69(12) no
C11 C8 C9 C14 -176.53(12) no
C8 C9 C14 C2 -176.88(12) no
C8 C9 C14 C17 -2.7(3) no
C7 C10 C18 C5 1.5(3) no
C5 C12 C16 C7 0.8(3) no
